data_4038705
loop_
_publ_author_name
'Zhang, Ke'
'Zhang, Wen-Zhen'
'Tao, Xue-Yan'
'Zhang, Min'
'Ren, Wei-Min'
'Lu, Xiao-Bing'

_publ_section_title
;
 Carboxylative Cyclization of 2-Butenoates with Carbon Dioxide: Access to
 Glutaconic Anhydrides.
;
_journal_name_full 'The Journal of organic chemistry'
_journal_paper_doi 10.1021/acs.joc.0c01717
_journal_year 2020
_chemical_formula_sum 'C12 H10 O3'
_chemical_formula_weight 202.20
_space_group_IT_number 14
_space_group_name_Hall '-P 2yn'
_space_group_name_H-M_alt 'P 1 21/n 1'
_symmetry_cell_setting monoclinic
_symmetry_space_group_name_H-M 'P 1 21/n 1'
_atom_sites_solution_hydrogens geom
_atom_sites_solution_primary direct
_atom_sites_solution_secondary difmap
_audit_creation_method SHELXL-97
_cell_angle_alpha 90.00
_cell_angle_beta 95.250(2)
_cell_angle_gamma 90.00
_cell_formula_units_Z 4
_cell_length_a 10.1493(6)
_cell_length_b 6.7882(4)
_cell_length_c 14.1297(8)
_cell_measurement_reflns_used 5356
_cell_measurement_temperature 200(2)
_cell_measurement_theta_max 27.4740
_cell_measurement_theta_min 2.5866
_cell_volume 969.39(10)
_computing_cell_refinement 'Bruker SMART'
_computing_data_collection 'Bruker SMART'
_computing_data_reduction 'Bruker SAINT'
_computing_structure_refinement 'SHELXL-97 (Sheldrick, 1997)'
_computing_structure_solution 'SHELXS-97 (Sheldrick, 1990)'
_diffrn_ambient_temperature 200(2)
_diffrn_measured_fraction_theta_full 0.997
_diffrn_measured_fraction_theta_max 0.997
_diffrn_measurement_device_type 'CCD area detector'
_diffrn_measurement_method 'phi and omega scans'
_diffrn_radiation_monochromator graphite
_diffrn_radiation_source 'fine-focus sealed tube'
_diffrn_radiation_type MoK\a
_diffrn_radiation_wavelength 0.71073
_diffrn_reflns_av_R_equivalents 0.0418
_diffrn_reflns_av_sigmaI/netI 0.0313
_diffrn_reflns_limit_h_max 13
_diffrn_reflns_limit_h_min -13
_diffrn_reflns_limit_k_max 8
_diffrn_reflns_limit_k_min -8
_diffrn_reflns_limit_l_max 18
_diffrn_reflns_limit_l_min -18
_diffrn_reflns_number 13407
_diffrn_reflns_theta_full 27.47
_diffrn_reflns_theta_max 27.47
_diffrn_reflns_theta_min 2.37
_exptl_absorpt_coefficient_mu 0.100
_exptl_absorpt_correction_type none
_exptl_crystal_colour colorless
_exptl_crystal_density_diffrn 1.385
_exptl_crystal_density_method 'not measured'
_exptl_crystal_description block
_exptl_crystal_F_000 424
_refine_diff_density_max 0.356
_refine_diff_density_min -0.422
_refine_diff_density_rms 0.051
_refine_ls_extinction_method none
_refine_ls_goodness_of_fit_ref 1.021
_refine_ls_hydrogen_treatment mixed
_refine_ls_matrix_type full
_refine_ls_number_parameters 136
_refine_ls_number_reflns 2213
_refine_ls_number_restraints 0
_refine_ls_restrained_S_all 1.021
_refine_ls_R_factor_all 0.0760
_refine_ls_R_factor_gt 0.0556
_refine_ls_shift/su_max 0.000
_refine_ls_shift/su_mean 0.000
_refine_ls_structure_factor_coef Fsqd
_refine_ls_weighting_details 'calc w=1/[\s^2^(Fo^2^)+(0.0946P)^2^+0.4210P] where P=(Fo^2^+2Fc^2^)/3'
_refine_ls_weighting_scheme calc
_refine_ls_wR_factor_gt 0.1538
_refine_ls_wR_factor_ref 0.1680
_reflns_number_gt 1667
_reflns_number_total 2213
_reflns_threshold_expression >2sigma(I)
_cod_data_source_file jo0c01717_si_001.cif
_cod_data_source_block 1
_cod_depositor_comments
;
The following automatic conversions were performed:

data item '_symmetry_cell_setting' value 'Monoclinic' was changed to
'monoclinic' in accordance with the
/home/data/users/saulius/crontab/automatic-downloads/rss-feeds/ACS/lib/dictionaries/cif_core.dic
dictionary named 'cif_core.dic' version 2.4.2 last updated on
2011-04-26.

Automatic conversion script
Id: cif_fix_values 7556 2019-12-06 15:28:31Z antanas 
;
_cod_original_sg_symbol_H-M 'P2(1)/n  '
_cod_database_code 4038705

loop_
_symmetry_equiv_pos_as_xyz
'x, y, z'
'-x+1/2, y+1/2, -z+1/2'
'-x, -y, -z'
'x-1/2, -y-1/2, z-1/2'

loop_
_atom_site_label
_atom_site_type_symbol
_atom_site_fract_x
_atom_site_fract_y
_atom_site_fract_z
_atom_site_U_iso_or_equiv
_atom_site_adp_type
_atom_site_occupancy
_atom_site_symmetry_multiplicity
_atom_site_calc_flag
_atom_site_refinement_flags
_atom_site_disorder_assembly
_atom_site_disorder_group
O3 O 0.21757(12) 0.19963(18) 0.12937(9) 0.0333(4) Uani 1 1 d . . .
C3 C 0.34995(17) 0.4962(3) 0.16428(13) 0.0290(4) Uani 1 1 d . . .
H3A H 0.3299 0.6145 0.1245 0.035 Uiso 1 1 calc R . .
H3B H 0.3762 0.5434 0.2296 0.035 Uiso 1 1 calc R . .
C6 C 0.58714(17) 0.5136(3) 0.12928(12) 0.0267(4) Uani 1 1 d . . .
O1 O 0.30368(15) -0.0573(2) 0.06393(11) 0.0451(4) Uani 1 1 d . . .
C5 C 0.45081(19) 0.2083(3) 0.09742(14) 0.0341(5) Uani 1 1 d . . .
H5A H 0.5258 0.1431 0.0766 0.041 Uiso 1 1 calc R . .
O2 O 0.13037(13) 0.4482(2) 0.20028(11) 0.0452(4) Uani 1 1 d . . .
C4 C 0.46207(17) 0.4043(3) 0.13085(12) 0.0269(4) Uani 1 1 d . . .
C11 C 0.60176(18) 0.7029(3) 0.16783(14) 0.0322(4) Uani 1 1 d . . .
H11A H 0.5312 0.7604 0.1980 0.039 Uiso 1 1 calc R . .
C9 C 0.82377(18) 0.7286(3) 0.11938(13) 0.0339(5) Uani 1 1 d . . .
C10 C 0.71801(19) 0.8075(3) 0.16247(14) 0.0349(5) Uani 1 1 d . . .
H10A H 0.7256 0.9361 0.1889 0.042 Uiso 1 1 calc R . .
C2 C 0.22654(17) 0.3866(3) 0.16717(13) 0.0300(4) Uani 1 1 d . . .
C8 C 0.81011(19) 0.5384(3) 0.08397(14) 0.0378(5) Uani 1 1 d . . .
H8A H 0.8820 0.4794 0.0560 0.045 Uiso 1 1 calc R . .
C7 C 0.69496(18) 0.4329(3) 0.08838(13) 0.0334(4) Uani 1 1 d . . .
H7A H 0.6888 0.3032 0.0632 0.040 Uiso 1 1 calc R . .
C1 C 0.32314(18) 0.1049(3) 0.09482(13) 0.0319(4) Uani 1 1 d . . .
C12 C 0.9472(2) 0.8466(4) 0.10936(16) 0.0476(6) Uani 1 1 d . . .
H12A H 0.9383 0.9770 0.1379 0.071 Uiso 1 1 calc R . .
H12B H 0.9602 0.8614 0.0419 0.071 Uiso 1 1 calc R . .
H12C H 1.0235 0.7783 0.1418 0.071 Uiso 1 1 calc R . .

loop_
_atom_site_aniso_label
_atom_site_aniso_U_11
_atom_site_aniso_U_22
_atom_site_aniso_U_33
_atom_site_aniso_U_23
_atom_site_aniso_U_13
_atom_site_aniso_U_12
O3 0.0307(7) 0.0299(7) 0.0395(8) 0.0014(6) 0.0053(5) -0.0065(5)
C3 0.0311(10) 0.0269(9) 0.0296(9) -0.0014(7) 0.0053(7) -0.0009(7)
C6 0.0274(9) 0.0281(9) 0.0244(9) 0.0026(7) 0.0013(7) -0.0017(7)
O1 0.0546(9) 0.0275(7) 0.0532(9) -0.0073(6) 0.0048(7) -0.0097(6)
C5 0.0324(10) 0.0245(9) 0.0467(11) -0.0042(8) 0.0113(8) -0.0011(7)
O2 0.0310(8) 0.0466(9) 0.0601(10) -0.0002(7) 0.0155(7) 0.0008(6)
C4 0.0290(9) 0.0286(9) 0.0226(8) 0.0044(7) 0.0010(6) -0.0012(7)
C11 0.0310(9) 0.0303(10) 0.0354(10) -0.0009(8) 0.0038(7) 0.0003(7)
C9 0.0295(10) 0.0414(11) 0.0301(10) 0.0051(8) -0.0012(7) -0.0069(8)
C10 0.0356(10) 0.0315(10) 0.0368(10) -0.0014(8) -0.0015(8) -0.0065(8)
C2 0.0288(9) 0.0318(9) 0.0293(9) 0.0047(8) 0.0025(7) 0.0002(7)
C8 0.0299(10) 0.0488(12) 0.0358(11) -0.0026(9) 0.0094(8) -0.0006(8)
C7 0.0349(10) 0.0335(10) 0.0325(10) -0.0055(8) 0.0060(8) -0.0022(8)
C1 0.0380(10) 0.0267(9) 0.0309(10) 0.0022(8) 0.0018(7) -0.0025(7)
C12 0.0349(11) 0.0601(14) 0.0475(13) 0.0024(11) 0.0024(9) -0.0163(10)

loop_
_atom_type_symbol
_atom_type_description
_atom_type_scat_dispersion_real
_atom_type_scat_dispersion_imag
_atom_type_scat_source
C C 0.0033 0.0016 'International Tables Vol C Tables 4.2.6.8 and 6.1.1.4'
H H 0.0000 0.0000 'International Tables Vol C Tables 4.2.6.8 and 6.1.1.4'
O O 0.0106 0.0060 'International Tables Vol C Tables 4.2.6.8 and 6.1.1.4'

loop_
_geom_angle_atom_site_label_1
_geom_angle_atom_site_label_2
_geom_angle_atom_site_label_3
_geom_angle
_geom_angle_site_symmetry_1
_geom_angle_site_symmetry_3
_geom_angle_publ_flag
C2 O3 C1 122.82(14) . . ?
C4 C3 C2 120.13(16) . . ?
C7 C6 C11 117.56(16) . . ?
C7 C6 C4 121.23(16) . . ?
C11 C6 C4 121.21(16) . . ?
C4 C5 C1 120.10(16) . . ?
C5 C4 C3 118.91(16) . . ?
C5 C4 C6 120.85(16) . . ?
C3 C4 C6 120.22(16) . . ?
C10 C11 C6 120.68(17) . . ?
C8 C9 C10 117.47(17) . . ?
C8 C9 C12 121.23(18) . . ?
C10 C9 C12 121.28(19) . . ?
C11 C10 C9 121.52(18) . . ?
O2 C2 O3 116.55(16) . . ?
O2 C2 C3 124.40(18) . . ?
O3 C2 C3 119.04(15) . . ?
C7 C8 C9 121.66(18) . . ?
C8 C7 C6 121.05(18) . . ?
O1 C1 O3 116.88(17) . . ?
O1 C1 C5 124.38(18) . . ?
O3 C1 C5 118.73(16) . . ?

loop_
_geom_bond_atom_site_label_1
_geom_bond_atom_site_label_2
_geom_bond_distance
_geom_bond_site_symmetry_2
_geom_bond_publ_flag
O3 C2 1.376(2) . ?
O3 C1 1.377(2) . ?
C3 C4 1.416(2) . ?
C3 C2 1.461(2) . ?
C6 C7 1.395(2) . ?
C6 C11 1.398(3) . ?
C6 C4 1.472(2) . ?
O1 C1 1.194(2) . ?
C5 C4 1.413(3) . ?
C5 C1 1.471(3) . ?
O2 C2 1.196(2) . ?
C11 C10 1.385(3) . ?
C9 C8 1.387(3) . ?
C9 C10 1.389(3) . ?
C9 C12 1.505(3) . ?
C8 C7 1.377(3) . ?
